data_4300085
loop_
_publ_author_name
'Qian-Feng Zhang'
'Wa-Hung Leung'
Xin
'Hoong-Kun Fun'

_publ_section_title
;
Heterometallic Polymeric Clusters Containing Tetraselenotungstate Anion:
One-Dimensional Helical Chain {[La(Me2SO)8][(\m-WSe4)3Ag3]}n and
Cyanide-Bridged Three-Dimensional Cross-Framework
{[Et4N]2[(\m4-WSe4)Cu4(CN)4]}n
;
_journal_name_full 'Inorganic Chemistry'
_journal_page_first 417
_journal_page_last 426
_journal_paper_doi 10.1021/ic990780g
_journal_volume 39
_journal_year 2000
_chemical_formula_sum 'C16 H48 Ag3 La O8 S8 Se12 W3'
_chemical_formula_weight 2586.61
_space_group_IT_number 14
_symmetry_cell_setting monoclinic
_symmetry_space_group_name_Hall '-P 2yn'
_symmetry_space_group_name_H-M 'P 1 21/n 1'
_atom_sites_solution_hydrogens geom
_atom_sites_solution_primary direct
_atom_sites_solution_secondary difmap
_audit_creation_method SHELXL-97
_cell_angle_alpha 90.00
_cell_angle_beta 103.564(1)
_cell_angle_gamma 90.00
_cell_formula_units_Z 4
_cell_length_a 12.7642(5)
_cell_length_b 24.1725(9)
_cell_length_c 19.4012(7)
_cell_measurement_reflns_used 8192
_cell_measurement_temperature 293(2)
_cell_measurement_theta_max 28.38
_cell_measurement_theta_min 1.37
_cell_volume 5819.1(4)
_computing_cell_refinement 'SAINT (Siemens, 1996b)'
_computing_data_collection 'SMART (Siemens, 1996a)'
_computing_data_reduction SAINT
_computing_molecular_graphics SHELXTL
_computing_publication_material
;
SHELXTL, PARST (Nardelli, 1995) and PLATON (Spek, 1990)
;
_computing_structure_refinement SHELXTL
_computing_structure_solution 'SHELXTL (Sheldrick, 1997)'
_diffrn_ambient_temperature 293(2)
_diffrn_detector_area_resol_mean 8.33
_diffrn_measured_fraction_theta_full 0.980
_diffrn_measured_fraction_theta_max 0.980
_diffrn_measurement_device_type
;
Siemens SMART CCD area detector diffractometer
;
_diffrn_measurement_method '\w scans'
_diffrn_radiation_monochromator graphite
_diffrn_radiation_source 'fine-focus sealed tube'
_diffrn_radiation_type MoK\a
_diffrn_radiation_wavelength 0.71073
_diffrn_reflns_av_R_equivalents 0.0911
_diffrn_reflns_av_sigmaI/netI 0.1098
_diffrn_reflns_limit_h_max 14
_diffrn_reflns_limit_h_min -17
_diffrn_reflns_limit_k_max 32
_diffrn_reflns_limit_k_min -32
_diffrn_reflns_limit_l_max 25
_diffrn_reflns_limit_l_min -23
_diffrn_reflns_number 39577
_diffrn_reflns_theta_full 28.39
_diffrn_reflns_theta_max 28.39
_diffrn_reflns_theta_min 1.37
_exptl_absorpt_coefficient_mu 15.434
_exptl_absorpt_correction_T_max 0.1915
_exptl_absorpt_correction_T_min 0.0505
_exptl_absorpt_correction_type empirical
_exptl_absorpt_process_details 'SADABS (Sheldrick, 1996)'
_exptl_crystal_colour black
_exptl_crystal_density_diffrn 2.952
_exptl_crystal_density_method 'not measured'
_exptl_crystal_description block
_exptl_crystal_F_000 4656
_exptl_crystal_size_max 0.48
_exptl_crystal_size_mid 0.40
_exptl_crystal_size_min 0.16
_refine_diff_density_max 1.708
_refine_diff_density_min -2.018
_refine_diff_density_rms 0.261
_refine_ls_extinction_method none
_refine_ls_goodness_of_fit_ref 0.945
_refine_ls_hydrogen_treatment mixed
_refine_ls_matrix_type full
_refine_ls_number_parameters 494
_refine_ls_number_reflns 14315
_refine_ls_number_restraints 0
_refine_ls_restrained_S_all 0.945
_refine_ls_R_factor_all 0.1251
_refine_ls_R_factor_gt 0.0540
_refine_ls_shift/su_max 0.001
_refine_ls_shift/su_mean 0.000
_refine_ls_structure_factor_coef Fsqd
_refine_ls_weighting_details 'calc w=1/[\s^2^(Fo^2^)+(0.0488P)^2^+0.0000P] where P=(Fo^2^+2Fc^2^)/3'
_refine_ls_weighting_scheme calc
_refine_ls_wR_factor_gt 0.1116
_refine_ls_wR_factor_ref 0.1360
_reflns_number_gt 7593
_reflns_number_total 14315
_reflns_threshold_expression 'I > 2\s(I)'
_cod_original_sg_symbol_H-M 'P 21/n'
_cod_database_code 4300085

loop_
_symmetry_equiv_pos_as_xyz
'x, y, z'
'-x+1/2, y+1/2, -z+1/2'
'-x, -y, -z'
'x-1/2, -y-1/2, z-1/2'

loop_
_atom_site_label
_atom_site_type_symbol
_atom_site_fract_x
_atom_site_fract_y
_atom_site_fract_z
_atom_site_U_iso_or_equiv
_atom_site_adp_type
_atom_site_occupancy
_atom_site_symmetry_multiplicity
_atom_site_calc_flag
_atom_site_refinement_flags
_atom_site_disorder_assembly
_atom_site_disorder_group
W1 W 0.26352(4) 0.38692(2) 0.72482(3) 0.04823(14) Uani 1 1 d . . .
W2 W 0.22683(4) 0.18378(2) 0.54602(3) 0.04224(13) Uani 1 1 d . . .
W3 W -0.22338(4) 0.27737(2) 0.44990(3) 0.04812(14) Uani 1 1 d . . .
La1 La -0.24295(5) 0.06782(3) 0.77790(4) 0.04234(17) Uani 1 1 d . A .
Ag1 Ag 0.26636(8) 0.28087(4) 0.64675(6) 0.0598(3) Uani 1 1 d . . .
Ag2 Ag 0.00189(7) 0.23022(5) 0.49595(6) 0.0637(3) Uani 1 1 d . . .
Ag3 Ag 0.23149(9) 0.31176(5) 0.83948(6) 0.0744(3) Uani 1 1 d . . .
Se1 Se 0.20355(14) 0.46142(6) 0.65521(12) 0.0979(6) Uani 1 1 d . . .
Se2 Se 0.31396(13) 0.41520(7) 0.84295(9) 0.0836(5) Uani 1 1 d . . .
Se3 Se 0.11781(9) 0.32340(5) 0.70702(7) 0.0529(3) Uani 1 1 d . . .
Se4 Se 0.41767(10) 0.35274(6) 0.69316(8) 0.0569(4) Uani 1 1 d . . .
Se5 Se 0.32197(11) 0.17814(5) 0.66432(7) 0.0594(4) Uani 1 1 d . . .
Se6 Se 0.19255(9) 0.27641(5) 0.50650(7) 0.0509(3) Uani 1 1 d . . .
Se7 Se 0.33296(11) 0.14437(7) 0.47931(9) 0.0798(5) Uani 1 1 d . . .
Se8 Se 0.07184(11) 0.13009(5) 0.53303(9) 0.0634(4) Uani 1 1 d . . .
Se9 Se -0.14034(10) 0.25904(6) 0.56822(7) 0.0613(4) Uani 1 1 d . . .
Se10 Se -0.11141(9) 0.26177(6) 0.36977(7) 0.0549(3) Uani 1 1 d . . .
Se11 Se -0.38383(10) 0.22685(7) 0.42060(8) 0.0737(5) Uani 1 1 d . . .
Se12 Se -0.26980(12) 0.36904(7) 0.44247(9) 0.0757(5) Uani 1 1 d . . .
S1 S -0.4472(3) 0.10803(15) 0.8767(2) 0.0688(10) Uani 1 1 d . . .
S2 S -0.4192(3) 0.14240(16) 0.6236(2) 0.0732(11) Uani 1 1 d . . .
S3 S -0.0104(3) 0.11552(17) 0.7121(2) 0.0707(11) Uani 1 1 d . . .
S4 S -0.2451(3) -0.06541(16) 0.8730(2) 0.0698(10) Uani 1 1 d . . .
S5B S -0.0501(10) 0.0697(5) 0.9647(7) 0.065(3) Uiso 0.30 1 d P A 1
C9B C -0.036(8) 0.138(4) 0.968(6) 0.16(5) Uiso 0.30 1 d P A 1
H9BA H 0.0158 0.1492 0.9427 0.245 Uiso 0.30 1 calc PR A 1
H9BB H -0.0128 0.1495 1.0170 0.245 Uiso 0.30 1 calc PR A 1
H9BC H -0.1045 0.1551 0.9477 0.245 Uiso 0.30 1 calc PR A 1
C10B C -0.148(4) 0.054(2) 1.014(3) 0.086(17) Uiso 0.30 1 d P A 1
H10A H -0.1596 0.0144 1.0130 0.129 Uiso 0.30 1 calc PR A 1
H10B H -0.2147 0.0719 0.9924 0.129 Uiso 0.30 1 calc PR A 1
H10C H -0.1230 0.0660 1.0617 0.129 Uiso 0.30 1 calc PR A 1
S5A S -0.1514(4) 0.0854(2) 0.9692(3) 0.0555(12) Uiso 0.70 1 d P A 2
C10A C -0.103(2) 0.0364(10) 1.0386(14) 0.085(7) Uiso 0.70 1 d P A 2
H10D H -0.1516 0.0054 1.0329 0.127 Uiso 0.70 1 calc PR A 2
H10E H -0.1001 0.0536 1.0837 0.127 Uiso 0.70 1 calc PR A 2
H10F H -0.0328 0.0240 1.0365 0.127 Uiso 0.70 1 calc PR A 2
C9A C -0.051(2) 0.1376(11) 0.9914(16) 0.070(7) Uiso 0.70 1 d P A 2
H9AA H -0.0669 0.1672 0.9575 0.105 Uiso 0.70 1 calc PR A 2
H9AB H 0.0185 0.1221 0.9907 0.105 Uiso 0.70 1 calc PR A 2
H9AC H -0.0489 0.1517 1.0379 0.105 Uiso 0.70 1 calc PR A 2
S6 S -0.1955(3) -0.02009(17) 0.6276(2) 0.0777(11) Uani 1 1 d . A .
S7A S -0.2214(5) 0.2232(3) 0.8512(4) 0.0528(16) Uani 0.50 1 d P A 1
C13A C -0.343(3) 0.256(2) 0.809(4) 0.083(16) Uani 0.50 1 d P A 1
H13A H -0.3958 0.2504 0.8362 0.124 Uiso 0.50 1 calc PR A 1
H13B H -0.3682 0.2416 0.7624 0.124 Uiso 0.50 1 calc PR A 1
H13C H -0.3301 0.2954 0.8062 0.124 Uiso 0.50 1 calc PR A 1
C14A C -0.154(2) 0.2452(12) 0.7855(19) 0.082(11) Uani 0.50 1 d P A 1
H14A H -0.0814 0.2315 0.7970 0.123 Uiso 0.50 1 calc PR A 1
H14B H -0.1531 0.2849 0.7838 0.123 Uiso 0.50 1 calc PR A 1
H14C H -0.1912 0.2310 0.7401 0.123 Uiso 0.50 1 calc PR A 1
S7B S -0.2494(6) 0.2163(3) 0.7880(4) 0.0635(19) Uani 0.50 1 d P A 2
C13B C -0.376(3) 0.2442(15) 0.802(3) 0.062(11) Uani 0.50 1 d P A 2
H13D H -0.4353 0.2248 0.7729 0.092 Uiso 0.50 1 calc PR A 2
H13E H -0.3806 0.2828 0.7903 0.092 Uiso 0.50 1 calc PR A 2
H13F H -0.3773 0.2397 0.8512 0.092 Uiso 0.50 1 calc PR A 2
C14B C -0.157(3) 0.2592(19) 0.848(2) 0.136(18) Uani 0.50 1 d P A 2
H14D H -0.0845 0.2493 0.8463 0.203 Uiso 0.50 1 calc PR A 2
H14E H -0.1663 0.2541 0.8949 0.203 Uiso 0.50 1 calc PR A 2
H14F H -0.1696 0.2972 0.8341 0.203 Uiso 0.50 1 calc PR A 2
S8A S -0.5001(3) -0.00685(17) 0.6927(3) 0.0693(12) Uani 0.90 1 d P A 1
S8B S -0.470(2) -0.0028(11) 0.6377(15) 0.042(7) Uani 0.10 1 d P A 2
O1 O -0.3771(7) 0.0649(4) 0.8521(6) 0.078(3) Uani 1 1 d . . .
O2 O -0.3311(9) 0.1399(4) 0.6924(6) 0.100(4) Uani 1 1 d . . .
O3 O -0.0751(7) 0.1119(4) 0.7666(6) 0.080(3) Uani 1 1 d . . .
O4 O -0.2504(8) -0.0333(3) 0.8047(5) 0.075(3) Uani 1 1 d . . .
O5 O -0.1307(7) 0.0547(4) 0.8993(5) 0.083(3) Uani 1 1 d . . .
O6 O -0.1710(7) 0.0233(4) 0.6839(5) 0.073(3) Uani 1 1 d . . .
O7 O -0.2380(7) 0.1620(3) 0.8368(6) 0.075(3) Uani 1 1 d . . .
O8 O -0.4057(7) 0.0273(4) 0.6926(6) 0.087(3) Uani 1 1 d . . .
C1 C -0.5767(11) 0.0945(6) 0.8243(7) 0.077(4) Uani 1 1 d . . .
H1A H -0.5809 0.1065 0.7766 0.116 Uiso 1 1 calc R . .
H1B H -0.6292 0.1141 0.8432 0.116 Uiso 1 1 calc R . .
H1C H -0.5909 0.0555 0.8245 0.116 Uiso 1 1 calc R . .
C2 C -0.4648(11) 0.0827(8) 0.9563(8) 0.094(6) Uani 1 1 d . . .
H2A H -0.3992 0.0870 0.9921 0.141 Uiso 1 1 calc R . .
H2B H -0.4834 0.0442 0.9512 0.141 Uiso 1 1 calc R . .
H2C H -0.5217 0.1027 0.9699 0.141 Uiso 1 1 calc R . .
C3 C -0.4222(11) 0.2130(6) 0.6029(8) 0.075(4) Uani 1 1 d . . .
H3A H -0.4604 0.2327 0.6324 0.113 Uiso 1 1 calc R . .
H3B H -0.4579 0.2181 0.5540 0.113 Uiso 1 1 calc R . .
H3C H -0.3498 0.2268 0.6111 0.113 Uiso 1 1 calc R . .
C4 C -0.3469(15) 0.1182(7) 0.5636(10) 0.119(7) Uani 1 1 d . . .
H4A H -0.3381 0.0789 0.5685 0.179 Uiso 1 1 calc R . .
H4B H -0.2773 0.1356 0.5733 0.179 Uiso 1 1 calc R . .
H4C H -0.3854 0.1269 0.5162 0.179 Uiso 1 1 calc R . .
C5 C 0.0560(14) 0.1789(6) 0.7316(10) 0.104(6) Uani 1 1 d . . .
H5A H 0.0051 0.2086 0.7187 0.156 Uiso 1 1 calc R . .
H5B H 0.1108 0.1822 0.7053 0.156 Uiso 1 1 calc R . .
H5C H 0.0886 0.1808 0.7814 0.156 Uiso 1 1 calc R . .
C6 C 0.1022(13) 0.0731(8) 0.7413(11) 0.124(7) Uani 1 1 d . . .
H6A H 0.0808 0.0350 0.7345 0.187 Uiso 1 1 calc R . .
H6B H 0.1326 0.0798 0.7907 0.187 Uiso 1 1 calc R . .
H6C H 0.1549 0.0811 0.7146 0.187 Uiso 1 1 calc R . .
C7 C -0.3786(11) -0.0791(7) 0.8751(9) 0.104(7) Uani 1 1 d . . .
H7A H -0.4126 -0.0455 0.8847 0.156 Uiso 1 1 calc R . .
H7B H -0.3801 -0.1056 0.9116 0.156 Uiso 1 1 calc R . .
H7C H -0.4163 -0.0937 0.8301 0.156 Uiso 1 1 calc R . .
C8 C -0.2056(14) -0.1319(6) 0.8551(11) 0.111(7) Uani 1 1 d . . .
H8A H -0.1315 -0.1313 0.8522 0.166 Uiso 1 1 calc R . .
H8B H -0.2498 -0.1445 0.8108 0.166 Uiso 1 1 calc R . .
H8C H -0.2137 -0.1565 0.8924 0.166 Uiso 1 1 calc R . .
C11 C -0.1179(11) -0.0781(7) 0.6628(8) 0.095(6) Uani 1 1 d . . .
H11A H -0.1491 -0.0955 0.6978 0.143 Uiso 1 1 calc R A .
H11B H -0.0457 -0.0666 0.6843 0.143 Uiso 1 1 calc R . .
H11C H -0.1167 -0.1040 0.6254 0.143 Uiso 1 1 calc R . .
C12 C -0.1132(17) -0.0020(7) 0.5685(10) 0.132(8) Uani 1 1 d . . .
H12A H -0.1418 0.0304 0.5422 0.198 Uiso 1 1 calc R A .
H12B H -0.1123 -0.0321 0.5362 0.198 Uiso 1 1 calc R . .
H12C H -0.0411 0.0052 0.5951 0.198 Uiso 1 1 calc R . .
C15 C -0.4833(12) -0.0709(6) 0.6544(9) 0.092(5) Uani 1 1 d . . .
H15A H -0.4249 -0.0905 0.6848 0.138 Uiso 0.90 1 d PR A .
H15B H -0.5484 -0.0921 0.6487 0.138 Uiso 0.90 1 d PR . .
H15C H -0.4675 -0.0651 0.6090 0.138 Uiso 0.90 1 d PR . .
H15D H -0.4144 -0.0886 0.6604 0.138 Uiso 0.10 1 d PR . .
H15E H -0.5090 -0.0753 0.6969 0.138 Uiso 0.10 1 d PR . .
H15F H -0.5336 -0.0874 0.6153 0.138 Uiso 0.10 1 d PR . .
C16 C -0.6082(14) 0.0198(8) 0.6293(13) 0.161(11) Uani 1 1 d . . .
H16A H -0.6261 0.0558 0.6439 0.241 Uiso 0.90 1 d PR A .
H16B H -0.5884 0.0227 0.5846 0.241 Uiso 0.90 1 d PR . .
H16C H -0.6693 -0.0042 0.6244 0.241 Uiso 0.90 1 d PR . .
H16D H -0.6124 0.0588 0.6197 0.241 Uiso 0.10 1 d PR . .
H16E H -0.6548 0.0004 0.5909 0.241 Uiso 0.10 1 d PR . .
H16F H -0.6301 0.0126 0.6725 0.241 Uiso 0.10 1 d PR . .

loop_
_atom_site_aniso_label
_atom_site_aniso_U_11
_atom_site_aniso_U_22
_atom_site_aniso_U_33
_atom_site_aniso_U_23
_atom_site_aniso_U_13
_atom_site_aniso_U_12
W1 0.0439(3) 0.0437(3) 0.0559(4) -0.0077(3) 0.0093(2) 0.0016(2)
W2 0.0406(3) 0.0499(3) 0.0357(3) -0.0064(2) 0.0079(2) 0.0029(2)
W3 0.0315(2) 0.0773(4) 0.0349(3) -0.0030(3) 0.0062(2) -0.0012(2)
La1 0.0397(4) 0.0518(4) 0.0367(4) 0.0000(3) 0.0114(3) -0.0035(3)
Ag1 0.0677(7) 0.0521(6) 0.0573(7) -0.0136(5) 0.0100(5) -0.0012(5)
Ag2 0.0408(5) 0.0819(7) 0.0665(8) -0.0021(6) 0.0089(5) 0.0067(5)
Ag3 0.0722(7) 0.0938(8) 0.0579(8) 0.0193(7) 0.0167(6) 0.0204(6)
Se1 0.0924(12) 0.0598(9) 0.1386(19) 0.0253(11) 0.0213(12) 0.0217(8)
Se2 0.0803(10) 0.0956(12) 0.0760(12) -0.0457(10) 0.0208(9) -0.0164(9)
Se3 0.0417(7) 0.0628(8) 0.0516(9) -0.0037(7) 0.0058(6) -0.0026(6)
Se4 0.0422(7) 0.0674(8) 0.0611(10) -0.0093(7) 0.0119(6) -0.0020(6)
Se5 0.0735(9) 0.0590(8) 0.0391(8) 0.0043(7) -0.0001(6) 0.0151(7)
Se6 0.0481(7) 0.0600(8) 0.0400(8) 0.0093(6) 0.0012(6) -0.0046(6)
Se7 0.0549(9) 0.1194(13) 0.0665(11) -0.0406(10) 0.0172(7) 0.0093(8)
Se8 0.0596(8) 0.0547(8) 0.0785(11) -0.0138(7) 0.0213(7) -0.0107(6)
Se9 0.0469(7) 0.0981(11) 0.0356(8) -0.0071(7) 0.0032(6) 0.0128(7)
Se10 0.0423(7) 0.0817(9) 0.0431(8) -0.0056(7) 0.0146(6) -0.0083(6)
Se11 0.0414(7) 0.1338(14) 0.0452(9) -0.0059(9) 0.0092(6) -0.0247(8)
Se12 0.0705(10) 0.0876(11) 0.0719(12) 0.0077(9) 0.0230(8) 0.0200(8)
S1 0.067(2) 0.073(2) 0.077(3) -0.012(2) 0.037(2) -0.0083(18)
S2 0.074(3) 0.068(2) 0.071(3) 0.006(2) 0.004(2) -0.0060(19)
S3 0.062(2) 0.090(3) 0.063(3) -0.013(2) 0.0181(19) -0.0205(19)
S4 0.079(3) 0.069(2) 0.059(3) 0.007(2) 0.0107(19) -0.0096(19)
S6 0.082(3) 0.079(3) 0.069(3) -0.022(2) 0.013(2) 0.005(2)
S7A 0.057(4) 0.053(4) 0.048(5) -0.005(3) 0.011(3) 0.002(3)
C13A 0.05(3) 0.09(3) 0.13(4) -0.01(2) 0.06(3) -0.043(19)
C14A 0.08(2) 0.07(2) 0.11(3) 0.05(2) 0.06(2) 0.024(16)
S7B 0.074(5) 0.063(4) 0.054(5) -0.016(4) 0.018(4) -0.008(4)
C13B 0.017(17) 0.042(19) 0.14(3) 0.01(2) 0.04(2) 0.000(13)
C14B 0.09(3) 0.19(5) 0.14(4) -0.03(4) 0.04(3) -0.07(3)
S8A 0.065(3) 0.064(2) 0.080(4) -0.003(2) 0.019(2) -0.0102(19)
S8B 0.058(18) 0.039(15) 0.021(16) 0.012(13) -0.006(13) -0.016(13)
O1 0.077(7) 0.080(6) 0.092(9) -0.003(6) 0.050(6) 0.007(5)
O2 0.109(8) 0.091(8) 0.073(9) 0.026(7) -0.029(6) -0.007(6)
O3 0.069(6) 0.095(7) 0.087(8) 0.003(6) 0.045(6) -0.021(5)
O4 0.124(8) 0.045(5) 0.060(7) 0.017(5) 0.028(6) 0.000(5)
O5 0.069(6) 0.108(8) 0.056(7) -0.022(6) -0.017(5) 0.012(5)
O6 0.091(7) 0.066(6) 0.071(7) -0.027(5) 0.035(6) -0.010(5)
O7 0.082(7) 0.052(5) 0.098(9) -0.013(6) 0.033(6) 0.004(5)
O8 0.068(6) 0.078(7) 0.102(9) -0.008(7) -0.003(6) -0.013(5)
C1 0.093(11) 0.080(10) 0.050(10) 0.012(8) 0.001(8) 0.031(9)
C2 0.060(9) 0.171(17) 0.052(11) 0.011(11) 0.016(8) 0.030(10)
C3 0.077(10) 0.078(10) 0.069(11) 0.020(9) 0.013(8) 0.008(8)
C4 0.155(18) 0.114(14) 0.103(17) 0.044(12) 0.058(14) 0.074(13)
C5 0.130(15) 0.098(13) 0.092(15) -0.021(11) 0.042(12) -0.047(11)
C6 0.078(12) 0.140(17) 0.15(2) -0.031(15) 0.005(12) 0.014(12)
C7 0.072(10) 0.120(14) 0.130(17) 0.087(13) 0.046(10) 0.042(10)
C8 0.134(16) 0.066(10) 0.15(2) 0.014(11) 0.058(14) 0.009(10)
C11 0.062(10) 0.150(16) 0.067(12) 0.015(11) 0.000(8) 0.023(10)
C12 0.23(2) 0.102(14) 0.102(17) -0.017(12) 0.122(17) -0.009(14)
C15 0.094(12) 0.074(10) 0.119(16) -0.027(10) 0.046(11) -0.012(9)
C16 0.073(12) 0.129(17) 0.24(3) 0.045(19) -0.053(15) -0.008(12)

loop_
_atom_type_symbol
_atom_type_description
_atom_type_scat_dispersion_real
_atom_type_scat_dispersion_imag
_atom_type_scat_source
C C 0.0033 0.0016 'International Tables Vol C Tables 4.2.6.8 and 6.1.1.4'
H H 0.0000 0.0000 'International Tables Vol C Tables 4.2.6.8 and 6.1.1.4'
O O 0.0106 0.0060 'International Tables Vol C Tables 4.2.6.8 and 6.1.1.4'
S S 0.1246 0.1234 'International Tables Vol C Tables 4.2.6.8 and 6.1.1.4'
Se Se -0.0929 2.2259 'International Tables Vol C Tables 4.2.6.8 and 6.1.1.4'
Ag Ag -0.8971 1.1015 'International Tables Vol C Tables 4.2.6.8 and 6.1.1.4'
W W -0.8490 6.8722 'International Tables Vol C Tables 4.2.6.8 and 6.1.1.4'
La La -0.2871 2.4523 'International Tables Vol C Tables 4.2.6.8 and 6.1.1.4'

loop_
_geom_angle_atom_site_label_1
_geom_angle_atom_site_label_2
_geom_angle_atom_site_label_3
_geom_angle
_geom_angle_site_symmetry_1
_geom_angle_site_symmetry_3
_geom_angle_publ_flag
Se1 W1 Se2 109.17(8) . . ?
Se1 W1 Se4 108.05(6) . . ?
Se2 W1 Se4 107.78(6) . . ?
Se1 W1 Se3 106.43(6) . . ?
Se2 W1 Se3 111.03(6) . . ?
Se4 W1 Se3 114.26(5) . . ?
Se1 W1 Ag3 147.37(6) . . ?
Se2 W1 Ag3 59.92(5) . . ?
Se4 W1 Ag3 104.58(4) . . ?
Se3 W1 Ag3 58.21(4) . . ?
Se1 W1 Ag1 114.94(6) . . ?
Se2 W1 Ag1 135.84(5) . . ?
Se4 W1 Ag1 56.84(4) . . ?
Se3 W1 Ag1 58.16(4) . . ?
Ag3 W1 Ag1 82.81(3) . . ?
Se7 W2 Se8 107.88(6) . . ?
Se7 W2 Se5 106.92(6) . . ?
Se8 W2 Se5 107.84(6) . . ?
Se7 W2 Se6 107.38(6) . . ?
Se8 W2 Se6 113.76(5) . . ?
Se5 W2 Se6 112.74(5) . . ?
Se7 W2 Ag1 131.16(5) . . ?
Se8 W2 Ag1 120.78(4) . . ?
Se5 W2 Ag1 55.94(4) . . ?
Se6 W2 Ag1 57.74(4) . . ?
Se7 W2 Ag2 128.04(5) . . ?
Se8 W2 Ag2 56.89(4) . . ?
Se5 W2 Ag2 124.98(4) . . ?
Se6 W2 Ag2 57.10(4) . . ?
Ag1 W2 Ag2 85.49(3) . . ?
Se12 W3 Se9 107.27(6) . . ?
Se12 W3 Se11 106.94(6) . . ?
Se9 W3 Se11 108.05(6) . . ?
Se12 W3 Se10 107.39(6) . . ?
Se9 W3 Se10 114.16(5) . . ?
Se11 W3 Se10 112.66(5) . . ?
Se12 W3 Ag3 130.33(5) . 4_565 ?
Se9 W3 Ag3 122.23(5) . 4_565 ?
Se11 W3 Ag3 55.95(4) . 4_565 ?
Se10 W3 Ag3 57.48(4) . 4_565 ?
Se12 W3 Ag2 126.65(5) . . ?
Se9 W3 Ag2 57.13(4) . . ?
Se11 W3 Ag2 126.35(5) . . ?
Se10 W3 Ag2 57.16(4) . . ?
Ag3 W3 Ag2 87.15(3) 4_565 . ?
O3 La1 O6 68.8(3) . . ?
O3 La1 O5 79.5(4) . . ?
O6 La1 O5 114.5(3) . . ?
O3 La1 O1 143.3(3) . . ?
O6 La1 O1 147.3(3) . . ?
O5 La1 O1 76.6(3) . . ?
O3 La1 O2 84.5(4) . . ?
O6 La1 O2 90.0(4) . . ?
O5 La1 O2 142.8(4) . . ?
O1 La1 O2 98.2(4) . . ?
O3 La1 O4 121.3(3) . . ?
O6 La1 O4 76.6(3) . . ?
O5 La1 O4 73.7(3) . . ?
O1 La1 O4 77.7(3) . . ?
O2 La1 O4 142.1(3) . . ?
O3 La1 O8 135.3(4) . . ?
O6 La1 O8 74.9(3) . . ?
O5 La1 O8 140.9(4) . . ?
O1 La1 O8 78.3(4) . . ?
O2 La1 O8 70.2(3) . . ?
O4 La1 O8 72.1(3) . . ?
O3 La1 O7 73.7(3) . . ?
O6 La1 O7 138.3(3) . . ?
O5 La1 O7 74.9(3) . . ?
O1 La1 O7 73.3(3) . . ?
O2 La1 O7 68.4(4) . . ?
O4 La1 O7 141.2(3) . . ?
O8 La1 O7 124.8(3) . . ?
Se5 Ag1 Se4 116.00(6) . . ?
Se5 Ag1 Se3 121.08(6) . . ?
Se4 Ag1 Se3 97.93(5) . . ?
Se5 Ag1 Se6 96.68(5) . . ?
Se4 Ag1 Se6 115.93(6) . . ?
Se3 Ag1 Se6 110.31(5) . . ?
Se5 Ag1 W1 142.66(5) . . ?
Se4 Ag1 W1 49.11(3) . . ?
Se3 Ag1 W1 49.37(3) . . ?
Se6 Ag1 W1 120.66(5) . . ?
Se5 Ag1 W2 48.50(4) . . ?
Se4 Ag1 W2 137.91(5) . . ?
Se3 Ag1 W2 123.88(5) . . ?
Se6 Ag1 W2 48.88(3) . . ?
W1 Ag1 W2 167.60(4) . . ?
Se8 Ag2 Se9 109.33(6) . . ?
Se8 Ag2 Se6 96.93(5) . . ?
Se9 Ag2 Se6 125.76(6) . . ?
Se8 Ag2 Se10 126.65(6) . . ?
Se9 Ag2 Se10 96.94(5) . . ?
Se6 Ag2 Se10 104.09(5) . . ?
Se8 Ag2 W2 48.11(3) . . ?
Se9 Ag2 W2 130.41(5) . . ?
Se6 Ag2 W2 48.98(3) . . ?
Se10 Ag2 W2 132.52(5) . . ?
Se8 Ag2 W3 131.88(5) . . ?
Se9 Ag2 W3 48.09(3) . . ?
Se6 Ag2 W3 131.14(5) . . ?
Se10 Ag2 W3 48.95(3) . . ?
W2 Ag2 W3 178.47(5) . . ?
Se11 Ag3 Se10 97.67(6) 4_666 4_666 ?
Se11 Ag3 Se3 111.72(6) 4_666 . ?
Se10 Ag3 Se3 120.08(6) 4_666 . ?
Se11 Ag3 Se2 126.54(7) 4_666 . ?
Se10 Ag3 Se2 110.21(6) 4_666 . ?
Se3 Ag3 Se2 92.71(6) . . ?
Se11 Ag3 W1 151.54(5) 4_666 . ?
Se10 Ag3 W1 110.32(5) 4_666 . ?
Se3 Ag3 W1 49.50(3) . . ?
Se2 Ag3 W1 48.21(4) . . ?
Se11 Ag3 W3 48.91(4) 4_666 4_666 ?
Se10 Ag3 W3 49.35(3) 4_666 4_666 ?
Se3 Ag3 W3 137.59(6) . 4_666 ?
Se2 Ag3 W3 129.61(6) . 4_666 ?
W1 Ag3 W3 159.51(4) . 4_666 ?
W1 Se2 Ag3 71.87(5) . . ?
W1 Se3 Ag3 72.29(5) . . ?
W1 Se3 Ag1 72.47(4) . . ?
Ag3 Se3 Ag1 95.77(5) . . ?
W1 Se4 Ag1 74.04(4) . . ?
W2 Se5 Ag1 75.56(5) . . ?
W2 Se6 Ag2 73.92(4) . . ?
W2 Se6 Ag1 73.39(4) . . ?
Ag2 Se6 Ag1 101.24(5) . . ?
W2 Se8 Ag2 75.00(4) . . ?
W3 Se9 Ag2 74.78(5) . . ?
W3 Se10 Ag3 73.17(4) . 4_565 ?
W3 Se10 Ag2 73.89(4) . . ?
Ag3 Se10 Ag2 103.51(6) 4_565 . ?
W3 Se11 Ag3 75.14(4) . 4_565 ?
O1 S1 C2 104.3(7) . . ?
O1 S1 C1 103.5(6) . . ?
C2 S1 C1 98.5(7) . . ?
O2 S2 C4 99.9(8) . . ?
O2 S2 C3 102.2(7) . . ?
C4 S2 C3 99.2(8) . . ?
O3 S3 C6 106.6(9) . . ?
O3 S3 C5 102.6(7) . . ?
C6 S3 C5 97.2(9) . . ?
O4 S4 C8 104.6(7) . . ?
O4 S4 C7 105.8(7) . . ?
C8 S4 C7 99.2(8) . . ?
O5 S5B C9B 109(4) . . ?
O5 S5B C10B 88(2) . . ?
C9B S5B C10B 106(4) . . ?
O5 S5A C9A 106.0(11) . . ?
O5 S5A C10A 103.5(9) . . ?
C9A S5A C10A 100.8(12) . . ?
O6 S6 C11 106.0(7) . . ?
O6 S6 C12 104.2(7) . . ?
C11 S6 C12 94.7(8) . . ?
O7 S7A C13A 106.8(16) . . ?
O7 S7A C14A 103.2(12) . . ?
C13A S7A C14A 93(2) . . ?
O7 S7B C14B 97.9(17) . . ?
O7 S7B C13B 100.0(15) . . ?
C14B S7B C13B 99(2) . . ?
O8 S8A C16 107.8(8) . . ?
O8 S8A C15 108.4(7) . . ?
C16 S8A C15 100.5(10) . . ?
O8 S8B C15 115.6(19) . . ?
O8 S8B C16 107(2) . . ?
C15 S8B C16 99.7(16) . . ?
S1 O1 La1 134.2(5) . . ?
S2 O2 La1 137.3(6) . . ?
S3 O3 La1 137.0(6) . . ?
S4 O4 La1 133.0(6) . . ?
S5B O5 S5A 52.2(6) . . ?
S5B O5 La1 156.4(8) . . ?
S5A O5 La1 124.5(5) . . ?
S6 O6 La1 142.6(5) . . ?
S7A O7 S7B 45.4(4) . . ?
S7A O7 La1 161.4(7) . . ?
S7B O7 La1 118.6(6) . . ?
S8B O8 S8A 50.8(12) . . ?
S8B O8 La1 162.0(15) . . ?
S8A O8 La1 140.2(7) . . ?
S8B C15 S8A 41.6(11) . . ?
S8A C16 S8B 40.1(10) . . ?

loop_
_geom_bond_atom_site_label_1
_geom_bond_atom_site_label_2
_geom_bond_distance
_geom_bond_site_symmetry_2
_geom_bond_publ_flag
W1 Se1 2.2732(17) . ?
W1 Se2 2.3329(17) . ?
W1 Se4 2.3450(13) . ?
W1 Se3 2.3737(13) . ?
W1 Ag3 2.9737(13) . ?
W1 Ag1 2.9823(11) . ?
W2 Se7 2.2892(14) . ?
W2 Se8 2.3299(13) . ?
W2 Se5 2.3352(15) . ?
W2 Se6 2.3738(13) . ?
W2 Ag1 3.0196(11) . ?
W2 Ag2 3.0231(11) . ?
W3 Se12 2.2895(17) . ?
W3 Se9 2.3341(14) . ?
W3 Se11 2.3372(14) . ?
W3 Se10 2.3758(12) . ?
W3 Ag3 2.9974(13) 4_565 ?
W3 Ag2 3.0266(11) . ?
La1 O3 2.449(8) . ?
La1 O6 2.472(8) . ?
La1 O5 2.474(9) . ?
La1 O1 2.483(8) . ?
La1 O2 2.485(10) . ?
La1 O4 2.506(8) . ?
La1 O8 2.530(10) . ?
La1 O7 2.540(8) . ?
Ag1 Se5 2.5832(16) . ?
Ag1 Se4 2.5968(16) . ?
Ag1 Se3 2.6570(16) . ?
Ag1 Se6 2.6647(17) . ?
Ag2 Se8 2.6214(18) . ?
Ag2 Se9 2.6346(16) . ?
Ag2 Se6 2.6415(15) . ?
Ag2 Se10 2.6468(17) . ?
Ag3 Se11 2.5694(18) 4_666 ?
Ag3 Se10 2.6405(16) 4_666 ?
Ag3 Se3 2.6533(18) . ?
Ag3 Se2 2.708(2) . ?
Ag3 W3 2.9974(13) 4_666 ?
Se10 Ag3 2.6406(16) 4_565 ?
Se11 Ag3 2.5694(18) 4_565 ?
S1 O1 1.522(9) . ?
S1 C2 1.725(14) . ?
S1 C1 1.757(14) . ?
S2 O2 1.531(10) . ?
S2 C4 1.747(16) . ?
S2 C3 1.751(14) . ?
S3 O3 1.489(9) . ?
S3 C6 1.748(17) . ?
S3 C5 1.749(15) . ?
S4 O4 1.523(9) . ?
S4 C8 1.743(15) . ?
S4 C7 1.745(14) . ?
S5B O5 1.479(15) . ?
S5B C9B 1.66(10) . ?
S5B C10B 1.78(6) . ?
S5A O5 1.620(11) . ?
S5A C9A 1.78(3) . ?
S5A C10A 1.79(2) . ?
S6 O6 1.493(9) . ?
S6 C11 1.760(15) . ?
S6 C12 1.782(15) . ?
S7A O7 1.513(11) . ?
S7A C13A 1.76(5) . ?
S7A C14A 1.78(3) . ?
S7B O7 1.606(12) . ?
S7B C14B 1.78(4) . ?
S7B C13B 1.83(4) . ?
S8A O8 1.461(10) . ?
S8A C16 1.743(17) . ?
S8A C15 1.751(14) . ?
S8B O8 1.39(3) . ?
S8B C15 1.69(3) . ?
S8B C16 1.82(4) . ?

loop_
_geom_torsion_atom_site_label_1
_geom_torsion_atom_site_label_2
_geom_torsion_atom_site_label_3
_geom_torsion_atom_site_label_4
_geom_torsion
_geom_torsion_site_symmetry_1
_geom_torsion_site_symmetry_2
_geom_torsion_site_symmetry_3
_geom_torsion_site_symmetry_4
_geom_torsion_publ_flag
Se1 W1 Ag1 Se5 175.68(9) . . . . ?
Se2 W1 Ag1 Se5 -1.73(12) . . . . ?
Se4 W1 Ag1 Se5 79.70(9) . . . . ?
Se3 W1 Ag1 Se5 -89.83(9) . . . . ?
Ag3 W1 Ag1 Se5 -32.97(9) . . . . ?
Se1 W1 Ag1 Se4 95.99(7) . . . . ?
Se2 W1 Ag1 Se4 -81.42(8) . . . . ?
Se3 W1 Ag1 Se4 -169.52(7) . . . . ?
Ag3 W1 Ag1 Se4 -112.67(5) . . . . ?
Se1 W1 Ag1 Se3 -94.49(7) . . . . ?
Se2 W1 Ag1 Se3 88.10(8) . . . . ?
Se4 W1 Ag1 Se3 169.52(7) . . . . ?
Ag3 W1 Ag1 Se3 56.86(5) . . . . ?
Se1 W1 Ag1 Se6 -3.17(8) . . . . ?
Se2 W1 Ag1 Se6 179.42(7) . . . . ?
Se4 W1 Ag1 Se6 -99.15(7) . . . . ?
Se3 W1 Ag1 Se6 91.33(6) . . . . ?
Ag3 W1 Ag1 Se6 148.18(5) . . . . ?
Se1 W1 Ag1 W2 -33.3(2) . . . . ?
Se2 W1 Ag1 W2 149.26(18) . . . . ?
Se4 W1 Ag1 W2 -129.3(2) . . . . ?
Se3 W1 Ag1 W2 61.16(19) . . . . ?
Ag3 W1 Ag1 W2 118.0(2) . . . . ?
Se7 W2 Ag1 Se5 -82.86(8) . . . . ?
Se8 W2 Ag1 Se5 91.59(7) . . . . ?
Se6 W2 Ag1 Se5 -168.11(6) . . . . ?
Ag2 W2 Ag1 Se5 138.37(5) . . . . ?
Se7 W2 Ag1 Se4 1.03(12) . . . . ?
Se8 W2 Ag1 Se4 175.49(8) . . . . ?
Se5 W2 Ag1 Se4 83.89(9) . . . . ?
Se6 W2 Ag1 Se4 -84.22(8) . . . . ?
Ag2 W2 Ag1 Se4 -137.73(8) . . . . ?
Se7 W2 Ag1 Se3 173.47(8) . . . . ?
Se8 W2 Ag1 Se3 -12.07(8) . . . . ?
Se5 W2 Ag1 Se3 -103.67(7) . . . . ?
Se6 W2 Ag1 Se3 88.22(7) . . . . ?
Ag2 W2 Ag1 Se3 34.70(6) . . . . ?
Se7 W2 Ag1 Se6 85.25(8) . . . . ?
Se8 W2 Ag1 Se6 -100.29(6) . . . . ?
Se5 W2 Ag1 Se6 168.11(6) . . . . ?
Ag2 W2 Ag1 Se6 -53.52(4) . . . . ?
Se7 W2 Ag1 W1 120.27(19) . . . . ?
Se8 W2 Ag1 W1 -65.3(2) . . . . ?
Se5 W2 Ag1 W1 -156.9(2) . . . . ?
Se6 W2 Ag1 W1 35.02(19) . . . . ?
Ag2 W2 Ag1 W1 -18.5(2) . . . . ?
Se7 W2 Ag2 Se8 87.43(8) . . . . ?
Se5 W2 Ag2 Se8 -89.43(7) . . . . ?
Se6 W2 Ag2 Se8 174.29(7) . . . . ?
Ag1 W2 Ag2 Se8 -131.63(5) . . . . ?
Se7 W2 Ag2 Se9 167.08(8) . . . . ?
Se8 W2 Ag2 Se9 79.65(8) . . . . ?
Se5 W2 Ag2 Se9 -9.78(9) . . . . ?
Se6 W2 Ag2 Se9 -106.06(8) . . . . ?
Ag1 W2 Ag2 Se9 -51.98(7) . . . . ?
Se7 W2 Ag2 Se6 -86.87(8) . . . . ?
Se8 W2 Ag2 Se6 -174.29(7) . . . . ?
Se5 W2 Ag2 Se6 96.27(6) . . . . ?
Ag1 W2 Ag2 Se6 54.08(5) . . . . ?
Se7 W2 Ag2 Se10 -17.96(10) . . . . ?
Se8 W2 Ag2 Se10 -105.39(8) . . . . ?
Se5 W2 Ag2 Se10 165.18(7) . . . . ?
Se6 W2 Ag2 Se10 68.90(7) . . . . ?
Ag1 W2 Ag2 Se10 122.98(7) . . . . ?
Se7 W2 Ag2 W3 178(78) . . . . ?
Se8 W2 Ag2 W3 90.4(17) . . . . ?
Se5 W2 Ag2 W3 1.0(17) . . . . ?
Se6 W2 Ag2 W3 -95.3(17) . . . . ?
Ag1 W2 Ag2 W3 -41.2(17) . . . . ?
Se12 W3 Ag2 Se8 165.71(8) . . . . ?
Se9 W3 Ag2 Se8 78.02(8) . . . . ?
Se11 W3 Ag2 Se8 -10.98(10) . . . . ?
Se10 W3 Ag2 Se8 -106.39(8) . . . . ?
Ag3 W3 Ag2 Se8 -53.88(8) 4_565 . . . ?
Se12 W3 Ag2 Se9 87.69(8) . . . . ?
Se11 W3 Ag2 Se9 -89.01(7) . . . . ?
Se10 W3 Ag2 Se9 175.58(7) . . . . ?
Ag3 W3 Ag2 Se9 -131.90(6) 4_565 . . . ?
Se12 W3 Ag2 Se6 -17.29(10) . . . . ?
Se9 W3 Ag2 Se6 -104.98(8) . . . . ?
Se11 W3 Ag2 Se6 166.02(7) . . . . ?
Se10 W3 Ag2 Se6 70.60(7) . . . . ?
Ag3 W3 Ag2 Se6 123.12(7) 4_565 . . . ?
Se12 W3 Ag2 Se10 -87.89(7) . . . . ?
Se9 W3 Ag2 Se10 -175.58(7) . . . . ?
Se11 W3 Ag2 Se10 95.41(7) . . . . ?
Ag3 W3 Ag2 Se10 52.52(5) 4_565 . . . ?
Se12 W3 Ag2 W2 76.7(17) . . . . ?
Se9 W3 Ag2 W2 -11.0(16) . . . . ?
Se11 W3 Ag2 W2 -100.0(17) . . . . ?
Se10 W3 Ag2 W2 164.6(17) . . . . ?
Ag3 W3 Ag2 W2 -142.9(17) 4_565 . . . ?
Se1 W1 Ag3 Se11 13.1(2) . . . 4_666 ?
Se2 W1 Ag3 Se11 91.53(15) . . . 4_666 ?
Se4 W1 Ag3 Se11 -166.11(14) . . . 4_666 ?
Se3 W1 Ag3 Se11 -56.33(14) . . . 4_666 ?
Ag1 W1 Ag3 Se11 -113.15(14) . . . 4_666 ?
Se1 W1 Ag3 Se10 -177.82(11) . . . 4_666 ?
Se2 W1 Ag3 Se10 -99.39(7) . . . 4_666 ?
Se4 W1 Ag3 Se10 2.97(7) . . . 4_666 ?
Se3 W1 Ag3 Se10 112.74(7) . . . 4_666 ?
Ag1 W1 Ag3 Se10 55.93(5) . . . 4_666 ?
Se1 W1 Ag3 Se3 69.44(12) . . . . ?
Se2 W1 Ag3 Se3 147.87(7) . . . . ?
Se4 W1 Ag3 Se3 -109.77(5) . . . . ?
Ag1 W1 Ag3 Se3 -56.81(4) . . . . ?
Se1 W1 Ag3 Se2 -78.42(13) . . . . ?
Se4 W1 Ag3 Se2 102.36(6) . . . . ?
Se3 W1 Ag3 Se2 -147.87(7) . . . . ?
Ag1 W1 Ag3 Se2 155.32(6) . . . . ?
Se1 W1 Ag3 W3 -171.34(15) . . . 4_666 ?
Se2 W1 Ag3 W3 -92.92(16) . . . 4_666 ?
Se4 W1 Ag3 W3 9.45(16) . . . 4_666 ?
Se3 W1 Ag3 W3 119.22(16) . . . 4_666 ?
Ag1 W1 Ag3 W3 62.41(15) . . . 4_666 ?
Se1 W1 Se2 Ag3 146.00(6) . . . . ?
Se4 W1 Se2 Ag3 -96.87(5) . . . . ?
Se3 W1 Se2 Ag3 28.97(6) . . . . ?
Ag1 W1 Se2 Ag3 -36.49(7) . . . . ?
Se11 Ag3 Se2 W1 -143.64(7) 4_666 . . . ?
Se10 Ag3 Se2 W1 99.63(6) 4_666 . . . ?
Se3 Ag3 Se2 W1 -23.89(5) . . . . ?
W3 Ag3 Se2 W1 153.01(6) 4_666 . . . ?
Se1 W1 Se3 Ag3 -148.24(7) . . . . ?
Se2 W1 Se3 Ag3 -29.55(6) . . . . ?
Se4 W1 Se3 Ag3 92.60(6) . . . . ?
Ag1 W1 Se3 Ag3 102.22(5) . . . . ?
Se1 W1 Se3 Ag1 109.54(7) . . . . ?
Se2 W1 Se3 Ag1 -131.76(6) . . . . ?
Se4 W1 Se3 Ag1 -9.61(6) . . . . ?
Ag3 W1 Se3 Ag1 -102.22(5) . . . . ?
Se11 Ag3 Se3 W1 154.73(6) 4_666 . . . ?
Se10 Ag3 Se3 W1 -91.89(6) 4_666 . . . ?
Se2 Ag3 Se3 W1 23.39(5) . . . . ?
W3 Ag3 Se3 W1 -153.07(7) 4_666 . . . ?
Se11 Ag3 Se3 Ag1 -135.77(6) 4_666 . . . ?
Se10 Ag3 Se3 Ag1 -22.39(8) 4_666 . . . ?
Se2 Ag3 Se3 Ag1 92.89(6) . . . . ?
W1 Ag3 Se3 Ag1 69.50(4) . . . . ?
W3 Ag3 Se3 Ag1 -83.56(7) 4_666 . . . ?
Se5 Ag1 Se3 W1 134.91(6) . . . . ?
Se4 Ag1 Se3 W1 7.98(5) . . . . ?
Se6 Ag1 Se3 W1 -113.51(5) . . . . ?
W2 Ag1 Se3 W1 -166.91(5) . . . . ?
Se5 Ag1 Se3 Ag3 65.55(7) . . . . ?
Se4 Ag1 Se3 Ag3 -61.38(6) . . . . ?
Se6 Ag1 Se3 Ag3 177.14(5) . . . . ?
W1 Ag1 Se3 Ag3 -69.36(4) . . . . ?
W2 Ag1 Se3 Ag3 123.73(6) . . . . ?
Se1 W1 Se4 Ag1 -108.48(7) . . . . ?
Se2 W1 Se4 Ag1 133.67(6) . . . . ?
Se3 W1 Se4 Ag1 9.76(6) . . . . ?
Ag3 W1 Se4 Ag1 71.08(5) . . . . ?
Se5 Ag1 Se4 W1 -138.40(6) . . . . ?
Se3 Ag1 Se4 W1 -8.01(5) . . . . ?
Se6 Ag1 Se4 W1 109.21(6) . . . . ?
W2 Ag1 Se4 W1 165.65(7) . . . . ?
Se7 W2 Se5 Ag1 128.66(6) . . . . ?
Se8 W2 Se5 Ag1 -115.55(5) . . . . ?
Se6 W2 Se5 Ag1 10.89(6) . . . . ?
Ag2 W2 Se5 Ag1 -53.92(6) . . . . ?
Se4 Ag1 Se5 W2 -132.14(6) . . . . ?
Se3 Ag1 Se5 W2 109.61(6) . . . . ?
Se6 Ag1 Se5 W2 -8.99(5) . . . . ?
W1 Ag1 Se5 W2 172.01(7) . . . . ?
Se7 W2 Se6 Ag2 124.51(5) . . . . ?
Se8 W2 Se6 Ag2 5.22(6) . . . . ?
Se5 W2 Se6 Ag2 -117.98(5) . . . . ?
Ag1 W2 Se6 Ag2 -107.32(5) . . . . ?
Se7 W2 Se6 Ag1 -128.17(5) . . . . ?
Se8 W2 Se6 Ag1 112.54(5) . . . . ?
Se5 W2 Se6 Ag1 -10.66(6) . . . . ?
Ag2 W2 Se6 Ag1 107.32(5) . . . . ?
Se8 Ag2 Se6 W2 -4.28(5) . . . . ?
Se9 Ag2 Se6 W2 115.62(7) . . . . ?
Se10 Ag2 Se6 W2 -134.85(5) . . . . ?
W3 Ag2 Se6 W2 177.98(6) . . . . ?
Se8 Ag2 Se6 Ag1 -73.13(6) . . . . ?
Se9 Ag2 Se6 Ag1 46.76(8) . . . . ?
Se10 Ag2 Se6 Ag1 156.29(5) . . . . ?
W2 Ag2 Se6 Ag1 -68.86(4) . . . . ?
W3 Ag2 Se6 Ag1 109.12(6) . . . . ?
Se5 Ag1 Se6 W2 8.94(5) . . . . ?
Se4 Ag1 Se6 W2 132.14(5) . . . . ?
Se3 Ag1 Se6 W2 -117.76(5) . . . . ?
W1 Ag1 Se6 W2 -171.77(5) . . . . ?
Se5 Ag1 Se6 Ag2 78.21(6) . . . . ?
Se4 Ag1 Se6 Ag2 -158.59(5) . . . . ?
Se3 Ag1 Se6 Ag2 -48.49(6) . . . . ?
W1 Ag1 Se6 Ag2 -102.50(5) . . . . ?
W2 Ag1 Se6 Ag2 69.27(4) . . . . ?
Se7 W2 Se8 Ag2 -124.24(6) . . . . ?
Se5 W2 Se8 Ag2 120.60(5) . . . . ?
Se6 W2 Se8 Ag2 -5.23(6) . . . . ?
Ag1 W2 Se8 Ag2 60.15(6) . . . . ?
Se9 Ag2 Se8 W2 -127.46(6) . . . . ?
Se6 Ag2 Se8 W2 4.33(5) . . . . ?
Se10 Ag2 Se8 W2 117.67(6) . . . . ?
W3 Ag2 Se8 W2 -177.94(6) . . . . ?
Se12 W3 Se9 Ag2 -122.92(5) . . . . ?
Se11 W3 Se9 Ag2 122.11(6) . . . . ?
Se10 W3 Se9 Ag2 -4.07(6) . . . . ?
Ag3 W3 Se9 Ag2 61.50(5) 4_565 . . . ?
Se8 Ag2 Se9 W3 -129.48(6) . . . . ?
Se6 Ag2 Se9 W3 116.30(7) . . . . ?
Se10 Ag2 Se9 W3 3.36(5) . . . . ?
W2 Ag2 Se9 W3 179.62(6) . . . . ?
Se12 W3 Se10 Ag3 -127.19(6) . . . 4_565 ?
Se9 W3 Se10 Ag3 114.03(6) . . . 4_565 ?
Se11 W3 Se10 Ag3 -9.71(7) . . . 4_565 ?
Ag2 W3 Se10 Ag3 109.96(5) . . . 4_565 ?
Se12 W3 Se10 Ag2 122.85(6) . . . . ?
Se9 W3 Se10 Ag2 4.07(6) . . . . ?
Se11 W3 Se10 Ag2 -119.67(6) . . . . ?
Ag3 W3 Se10 Ag2 -109.96(5) 4_565 . . . ?
Se8 Ag2 Se10 W3 117.10(6) . . . . ?
Se9 Ag2 Se10 W3 -3.31(5) . . . . ?
Se6 Ag2 Se10 W3 -132.91(5) . . . . ?
W2 Ag2 Se10 W3 -179.45(6) . . . . ?
Se8 Ag2 Se10 Ag3 49.39(8) . . . 4_565 ?
Se9 Ag2 Se10 Ag3 -71.02(6) . . . 4_565 ?
Se6 Ag2 Se10 Ag3 159.38(5) . . . 4_565 ?
W2 Ag2 Se10 Ag3 112.84(6) . . . 4_565 ?
W3 Ag2 Se10 Ag3 -67.71(4) . . . 4_565 ?
Se12 W3 Se11 Ag3 127.64(6) . . . 4_565 ?
Se9 W3 Se11 Ag3 -117.17(5) . . . 4_565 ?
Se10 W3 Se11 Ag3 9.88(7) . . . 4_565 ?
Ag2 W3 Se11 Ag3 -55.13(6) . . . 4_565 ?
C2 S1 O1 La1 -151.5(9) . . . . ?
C1 S1 O1 La1 105.8(9) . . . . ?
O3 La1 O1 S1 56.2(11) . . . . ?
O6 La1 O1 S1 -138.4(8) . . . . ?
O5 La1 O1 S1 107.0(9) . . . . ?
O2 La1 O1 S1 -35.5(9) . . . . ?
O4 La1 O1 S1 -177.1(9) . . . . ?
O8 La1 O1 S1 -103.1(9) . . . . ?
O7 La1 O1 S1 29.0(8) . . . . ?
C4 S2 O2 La1 -77.6(12) . . . . ?
C3 S2 O2 La1 -179.4(10) . . . . ?
O3 La1 O2 S2 132.3(11) . . . . ?
O6 La1 O2 S2 63.6(11) . . . . ?
O5 La1 O2 S2 -163.1(8) . . . . ?
O1 La1 O2 S2 -84.6(11) . . . . ?
O4 La1 O2 S2 -4.2(15) . . . . ?
O8 La1 O2 S2 -10.3(10) . . . . ?
O7 La1 O2 S2 -153.0(12) . . . . ?
C6 S3 O3 La1 -105.6(10) . . . . ?
C5 S3 O3 La1 152.8(10) . . . . ?
O6 La1 O3 S3 19.8(8) . . . . ?
O5 La1 O3 S3 141.3(9) . . . . ?
O1 La1 O3 S3 -168.6(7) . . . . ?
O2 La1 O3 S3 -72.4(9) . . . . ?
O4 La1 O3 S3 77.9(10) . . . . ?
O8 La1 O3 S3 -18.1(11) . . . . ?
O7 La1 O3 S3 -141.5(10) . . . . ?
C8 S4 O4 La1 -158.5(9) . . . . ?
C7 S4 O4 La1 97.3(10) . . . . ?
O3 La1 O4 S4 97.7(8) . . . . ?
O6 La1 O4 S4 152.2(8) . . . . ?
O5 La1 O4 S4 31.3(8) . . . . ?
O1 La1 O4 S4 -48.1(8) . . . . ?
O2 La1 O4 S4 -135.6(8) . . . . ?
O8 La1 O4 S4 -129.6(9) . . . . ?
O7 La1 O4 S4 -5.8(11) . . . . ?
C9B S5B O5 S5A -70(4) . . . . ?
C10B S5B O5 S5A 36.2(19) . . . . ?
C9B S5B O5 La1 21(4) . . . . ?
C10B S5B O5 La1 127(3) . . . . ?
C9A S5A O5 S5B 45.8(12) . . . . ?
C10A S5A O5 S5B -59.8(10) . . . . ?
C9A S5A O5 La1 -105.1(11) . . . . ?
C10A S5A O5 La1 149.3(9) . . . . ?
O3 La1 O5 S5B 38.0(19) . . . . ?
O6 La1 O5 S5B 98.8(19) . . . . ?
O1 La1 O5 S5B -113.9(19) . . . . ?
O2 La1 O5 S5B -28(2) . . . . ?
O4 La1 O5 S5B 165(2) . . . . ?
O8 La1 O5 S5B -165.1(17) . . . . ?
O7 La1 O5 S5B -37.9(19) . . . . ?
O3 La1 O5 S5A 111.5(7) . . . . ?
O6 La1 O5 S5A 172.3(6) . . . . ?
O1 La1 O5 S5A -40.4(7) . . . . ?
O2 La1 O5 S5A 45.4(10) . . . . ?
O4 La1 O5 S5A -121.3(7) . . . . ?
O8 La1 O5 S5A -91.6(8) . . . . ?
O7 La1 O5 S5A 35.6(6) . . . . ?
C11 S6 O6 La1 -101.4(11) . . . . ?
C12 S6 O6 La1 159.5(11) . . . . ?
O3 La1 O6 S6 -175.9(11) . . . . ?
O5 La1 O6 S6 117.1(10) . . . . ?
O1 La1 O6 S6 13.4(14) . . . . ?
O2 La1 O6 S6 -91.9(11) . . . . ?
O4 La1 O6 S6 52.3(10) . . . . ?
O8 La1 O6 S6 -22.4(10) . . . . ?
O7 La1 O6 S6 -148.3(9) . . . . ?
C13A S7A O7 S7B 55(2) . . . . ?
C14A S7A O7 S7B -42.2(12) . . . . ?
C13A S7A O7 La1 90(3) . . . . ?
C14A S7A O7 La1 -8(3) . . . . ?
C14B S7B O7 S7A 25.6(14) . . . . ?
C13B S7B O7 S7A -75.4(18) . . . . ?
C14B S7B O7 La1 -142.6(14) . . . . ?
C13B S7B O7 La1 116.5(18) . . . . ?
O3 La1 O7 S7A 41(2) . . . . ?
O6 La1 O7 S7A 14(2) . . . . ?
O5 La1 O7 S7A 124(2) . . . . ?
O1 La1 O7 S7A -156(2) . . . . ?
O2 La1 O7 S7A -50(2) . . . . ?
O4 La1 O7 S7A 160.8(19) . . . . ?
O8 La1 O7 S7A -94(2) . . . . ?
O3 La1 O7 S7B 68.1(6) . . . . ?
O6 La1 O7 S7B 41.3(8) . . . . ?
O5 La1 O7 S7B 151.4(7) . . . . ?
O1 La1 O7 S7B -128.4(7) . . . . ?
O2 La1 O7 S7B -22.3(6) . . . . ?
O4 La1 O7 S7B -171.8(5) . . . . ?
O8 La1 O7 S7B -66.3(7) . . . . ?
C15 S8B O8 S8A -55.2(15) . . . . ?
C16 S8B O8 S8A 54.8(14) . . . . ?
C15 S8B O8 La1 79(5) . . . . ?
C16 S8B O8 La1 -171(3) . . . . ?
C16 S8A O8 S8B -59.0(19) . . . . ?
C15 S8A O8 S8B 49.0(17) . . . . ?
C16 S8A O8 La1 141.4(12) . . . . ?
C15 S8A O8 La1 -110.6(10) . . . . ?
O3 La1 O8 S8B 48(4) . . . . ?
O6 La1 O8 S8B 11(4) . . . . ?
O5 La1 O8 S8B -99(4) . . . . ?
O1 La1 O8 S8B -150(4) . . . . ?
O2 La1 O8 S8B 107(4) . . . . ?
O4 La1 O8 S8B -69(4) . . . . ?
O7 La1 O8 S8B 150(4) . . . . ?
O3 La1 O8 S8A 167.3(8) . . . . ?
O6 La1 O8 S8A 131.0(10) . . . . ?
O5 La1 O8 S8A 20.6(12) . . . . ?
O1 La1 O8 S8A -30.2(9) . . . . ?
O2 La1 O8 S8A -133.4(10) . . . . ?
O4 La1 O8 S8A 50.5(9) . . . . ?
O7 La1 O8 S8A -90.1(10) . . . . ?
O8 S8B C15 S8A 53.2(17) . . . . ?
C16 S8B C15 S8A -61.2(15) . . . . ?
O8 S8A C15 S8B -46.3(16) . . . . ?
C16 S8A C15 S8B 66.7(17) . . . . ?
O8 S8A C16 S8B 51.8(15) . . . . ?
C15 S8A C16 S8B -61.6(14) . . . . ?
O8 S8B C16 S8A -55.5(15) . . . . ?
C15 S8B C16 S8A 65.2(13) . . . . ?
